data_7717296
loop_
_publ_author_name
'Czernetzki, Corinna'
'Arrowsmith, Merle'
'J&#xfc;rgensen, Malte'
'Hagspiel, Stephan'
'Braunschweig, Holger'

_publ_section_title
;
 Synthesis and structures of molecular beryllium Grignard analogues
 featuring terminal and bridging pseudohalides.
;
_journal_issue 45
_journal_name_full 'Dalton transactions (Cambridge, England : 2003)'
_journal_page_first 18296
_journal_page_last 18303
_journal_paper_doi 10.1039/d4dt02457e
_journal_volume 53
_journal_year 2024
_chemical_formula_moiety 'C41 H63 Be N3 S'
_chemical_formula_sum 'C41 H63 Be N3 S'
_chemical_formula_weight 639.01
_chemical_name_systematic '[(CAAC)(CAACH)Be(NCS)], 2a'
_chemical_properties_physical Air-sensitive,Moisture-sensitive
_space_group_crystal_system triclinic
_space_group_IT_number 2
_space_group_name_Hall '-P 1'
_space_group_name_H-M_alt 'P -1'
_atom_sites_solution_hydrogens geom
_atom_sites_solution_primary dual
_atom_sites_solution_secondary difmap
_audit_creation_method 'CIF-fill 1.2s (K.Radacki 2005-21)'
_audit_update_record
;
2024-08-22 deposited with the CCDC.	2024-10-14 downloaded from the CCDC.
;
_cell_angle_alpha 73.825(10)
_cell_angle_beta 83.585(9)
_cell_angle_gamma 78.758(16)
_cell_formula_units_Z 2
_cell_length_a 9.8120(16)
_cell_length_b 11.110(3)
_cell_length_c 18.791(3)
_cell_measurement_reflns_used 9844
_cell_measurement_temperature 100(2)
_cell_measurement_theta_max 26.78
_cell_measurement_theta_min 2.26
_cell_volume 1926.0(7)
_computing_cell_refinement 'Saint+ ver. V8.40A (Bruker AXS)'
_computing_data_collection 'BIS 2011.8 / APEX2 ver. 2014.9 (Bruker AXS)'
_computing_data_reduction 'Saint+ ver. V8.40A (Bruker AXS)'
_computing_molecular_graphics 'ShelXLe (Huebschle et all, 2011)'
_computing_publication_material 'SHELXL-2018/3 (Sheldrick, 2018)'
_computing_structure_refinement 'SHELXL-2018/3 (Sheldrick, 2018)'
_computing_structure_solution 'SHELXT (Sheldrick, 2014)'
_diffrn_ambient_environment N~2~
_diffrn_ambient_temperature 100(2)
_diffrn_detector CCD
_diffrn_detector_area_resol_mean 8.333
_diffrn_detector_type Apex2
_diffrn_measured_fraction_theta_full 1.000
_diffrn_measured_fraction_theta_max 0.994
_diffrn_measurement_device 'four-circle diffractometer'
_diffrn_measurement_device_type 'Bruker X8-APEX II'
_diffrn_measurement_method '\f and \w scans'
_diffrn_radiation_monochromator 'multi-layer mirror'
_diffrn_radiation_type MoK\a
_diffrn_radiation_wavelength 0.71073
_diffrn_reflns_av_R_equivalents 0.0513
_diffrn_reflns_av_unetI/netI 0.0235
_diffrn_reflns_Laue_measured_fraction_full 1.000
_diffrn_reflns_Laue_measured_fraction_max 0.994
_diffrn_reflns_limit_h_max 12
_diffrn_reflns_limit_h_min -12
_diffrn_reflns_limit_k_max 14
_diffrn_reflns_limit_k_min -14
_diffrn_reflns_limit_l_max 23
_diffrn_reflns_limit_l_min -23
_diffrn_reflns_number 82171
_diffrn_reflns_point_group_measured_fraction_full 1.000
_diffrn_reflns_point_group_measured_fraction_max 0.994
_diffrn_reflns_theta_full 26.000
_diffrn_reflns_theta_max 26.910
_diffrn_reflns_theta_min 1.130
_diffrn_source 'rotating-anode X-ray tube'
_diffrn_source_type 'Nonius FR-591'
_exptl_absorpt_coefficient_mu 0.115
_exptl_absorpt_correction_T_max 0.7454
_exptl_absorpt_correction_T_min 0.6669
_exptl_absorpt_correction_type multi-scan
_exptl_absorpt_process_details 'SadAbs 2016/2 (Bruker AXS)'
_exptl_crystal_colour yellow
_exptl_crystal_density_diffrn 1.102
_exptl_crystal_description block
_exptl_crystal_F_000 700
_exptl_crystal_size_max 0.786
_exptl_crystal_size_mid 0.674
_exptl_crystal_size_min 0.442
_refine_diff_density_max 0.360
_refine_diff_density_min -0.222
_refine_diff_density_rms 0.042
_refine_ls_extinction_method none
_refine_ls_goodness_of_fit_ref 1.024
_refine_ls_hydrogen_treatment constr
_refine_ls_matrix_type full
_refine_ls_number_parameters 431
_refine_ls_number_reflns 8278
_refine_ls_number_restraints 0
_refine_ls_restrained_S_all 1.024
_refine_ls_R_factor_all 0.0489
_refine_ls_R_factor_gt 0.0408
_refine_ls_shift/su_max 0.001
_refine_ls_shift/su_mean 0.000
_refine_ls_structure_factor_coef Fsqd
_refine_ls_weighting_details 'w=1/[\s^2^(Fo^2^)+(0.0508P)^2^+0.8235P] where P=(Fo^2^+2Fc^2^)/3'
_refine_ls_weighting_scheme calc
_refine_ls_wR_factor_gt 0.1009
_refine_ls_wR_factor_ref 0.1068
_reflns_Friedel_coverage 0.000
_reflns_number_gt 7067
_reflns_number_total 8278
_reflns_threshold_expression 'I > 2\s(I)'
_cod_data_source_file d4dt02457e2.cif
_cod_data_source_block test_a
_cod_depositor_comments 'Adding full bibliography for 7717294--7717301.cif.'
_cod_database_code 7717296
_shelx_shelxl_version_number 2018/3
_shelx_space_group_comment
;
The symmetry employed for this shelxl refinement is uniquely defined
by the following loop, which should always be used as a source of
symmetry information in preference to the above space-group names.
They are only intended as comments.
;
_shelx_estimated_absorpt_t_min 0.915
_shelx_estimated_absorpt_t_max 0.951

loop_
_space_group_symop_operation_xyz
'x, y, z'
'-x, -y, -z'

loop_
_atom_site_label
_atom_site_type_symbol
_atom_site_fract_x
_atom_site_fract_y
_atom_site_fract_z
_atom_site_U_iso_or_equiv
_atom_site_adp_type
_atom_site_occupancy
_atom_site_site_symmetry_order
_atom_site_calc_flag
_atom_site_refinement_flags_posn
_atom_site_refinement_flags_adp
_atom_site_refinement_flags_occupancy
_atom_site_disorder_assembly
_atom_site_disorder_group
Be1_1 Be 0.77351(16) 0.66844(15) 0.28582(8) 0.0156(3) Uani 1 1 d . . . . .
N1_1 N 0.84928(11) 0.53697(10) 0.33921(6) 0.0202(2) Uani 1 1 d . . . . .
S1_1 S 0.93674(4) 0.29631(3) 0.43039(2) 0.02917(10) Uani 1 1 d . . . . .
C1_1 C 0.88659(13) 0.43604(12) 0.37777(7) 0.0199(3) Uani 1 1 d . . . . .
C1_2 C 0.81673(12) 0.80335(11) 0.30927(6) 0.0148(2) Uani 1 1 d . . . . .
N1_2 N 0.74050(10) 0.88663(9) 0.34044(5) 0.0138(2) Uani 1 1 d . . . . .
C2_2 C 0.96665(12) 0.82751(12) 0.29806(7) 0.0174(2) Uani 1 1 d . . . . .
C3_2 C 0.95263(13) 0.96238(12) 0.30781(7) 0.0202(3) Uani 1 1 d . . . . .
H3A_2 H 1.032738 0.968933 0.333383 0.024 Uiso 1 1 calc R U . . .
H3AB_2 H 0.949684 1.025808 0.258871 0.024 Uiso 1 1 calc R U . . .
C4_2 C 0.81699(12) 0.98610(11) 0.35438(7) 0.0164(2) Uani 1 1 d . . . . .
C5_2 C 1.05107(13) 0.72561(12) 0.35842(7) 0.0215(3) Uani 1 1 d . . . . .
H5A_2 H 1.144440 0.745599 0.357075 0.032 Uiso 1 1 calc R U . . .
H5B_2 H 1.058523 0.641922 0.349187 0.032 Uiso 1 1 calc R U . . .
H5C_2 H 1.003826 0.724609 0.407321 0.032 Uiso 1 1 calc R U . . .
C6_2 C 1.03583(13) 0.81790(14) 0.22226(7) 0.0246(3) Uani 1 1 d . . . . .
H6A_2 H 1.132665 0.830409 0.219272 0.037 Uiso 1 1 calc R U . . .
H6B_2 H 0.985501 0.883463 0.183007 0.037 Uiso 1 1 calc R U . . .
H6C_2 H 1.033643 0.733664 0.215962 0.037 Uiso 1 1 calc R U . . .
C7_2 C 0.83696(14) 0.95916(13) 0.43694(7) 0.0232(3) Uani 1 1 d . . . . .
H7A_2 H 0.889942 1.020084 0.444805 0.035 Uiso 1 1 calc R U . . .
H7B_2 H 0.887951 0.872521 0.455042 0.035 Uiso 1 1 calc R U . . .
H7C_2 H 0.745825 0.967547 0.464078 0.035 Uiso 1 1 calc R U . . .
C8_2 C 0.73941(14) 1.12091(12) 0.32813(8) 0.0250(3) Uani 1 1 d . . . . .
H8A_2 H 0.792630 1.180153 0.337770 0.037 Uiso 1 1 calc R U . . .
H8B_2 H 0.647840 1.128677 0.354884 0.037 Uiso 1 1 calc R U . . .
H8C_2 H 0.727549 1.141123 0.274752 0.037 Uiso 1 1 calc R U . . .
C2_3 C 0.59563(12) 0.88009(11) 0.36870(7) 0.0160(2) Uani 1 1 d . . . . .
C3_3 C 0.57005(13) 0.79572(12) 0.43839(7) 0.0196(3) Uani 1 1 d . . . . .
C4_3 C 0.43152(14) 0.79282(14) 0.46475(8) 0.0250(3) Uani 1 1 d . . . . .
H4_3 H 0.411836 0.736444 0.511440 0.030 Uiso 1 1 calc R U . . .
C5_3 C 0.32286(13) 0.86945(14) 0.42487(8) 0.0274(3) Uani 1 1 d . . . . .
H5_3 H 0.229518 0.866518 0.444192 0.033 Uiso 1 1 calc R U . . .
C6_3 C 0.35027(13) 0.95036(13) 0.35680(8) 0.0246(3) Uani 1 1 d . . . . .
H6_3 H 0.274534 1.003027 0.329728 0.029 Uiso 1 1 calc R U . . .
C7_3 C 0.48573(12) 0.95760(12) 0.32623(7) 0.0186(3) Uani 1 1 d . . . . .
C8_3 C 0.68109(14) 0.70557(13) 0.48741(7) 0.0235(3) Uani 1 1 d . . . . .
H8_3 H 0.774728 0.717158 0.462198 0.028 Uiso 1 1 calc R U . . .
C9_3 C 0.66489(16) 0.56649(14) 0.49946(8) 0.0321(3) Uani 1 1 d . . . . .
H9A_3 H 0.745866 0.510071 0.523785 0.048 Uiso 1 1 calc R U . . .
H9B_3 H 0.658246 0.550243 0.451416 0.048 Uiso 1 1 calc R U . . .
H9C_3 H 0.580217 0.550360 0.530881 0.048 Uiso 1 1 calc R U . . .
C10_3 C 0.67358(16) 0.73360(16) 0.56341(8) 0.0334(3) Uani 1 1 d . . . . .
H10A_3 H 0.750566 0.678913 0.592131 0.050 Uiso 1 1 calc R U . . .
H10B_3 H 0.584816 0.716771 0.590230 0.050 Uiso 1 1 calc R U . . .
H10C_3 H 0.680572 0.823013 0.556392 0.050 Uiso 1 1 calc R U . . .
C11_3 C 0.50205(13) 1.04648(12) 0.24932(7) 0.0203(3) Uani 1 1 d . . . . .
H11_3 H 0.603579 1.043084 0.234587 0.024 Uiso 1 1 calc R U . . .
C12_3 C 0.43614(15) 1.18451(13) 0.24763(9) 0.0288(3) Uani 1 1 d . . . . .
H12A_3 H 0.461961 1.241182 0.199961 0.043 Uiso 1 1 calc R U . . .
H12B_3 H 0.469814 1.208482 0.288062 0.043 Uiso 1 1 calc R U . . .
H12C_3 H 0.334598 1.191875 0.253806 0.043 Uiso 1 1 calc R U . . .
C13_3 C 0.43303(14) 1.00821(14) 0.19152(8) 0.0262(3) Uani 1 1 d . . . . .
H13A_3 H 0.443273 1.068828 0.142938 0.039 Uiso 1 1 calc R U . . .
H13B_3 H 0.333913 1.008681 0.206140 0.039 Uiso 1 1 calc R U . . .
H13C_3 H 0.477799 0.922676 0.188556 0.039 Uiso 1 1 calc R U . . .
C1_4 C 0.66894(12) 0.66651(11) 0.21567(6) 0.0162(2) Uani 1 1 d . . . . .
H1_4 H 0.626051 0.756437 0.192444 0.019 Uiso 1 1 calc R U . . .
C2_4 C 0.54932(12) 0.58828(12) 0.24201(7) 0.0184(2) Uani 1 1 d . . . . .
C3_4 C 0.50616(13) 0.58045(13) 0.16747(7) 0.0233(3) Uani 1 1 d . . . . .
H3A_4 H 0.440115 0.657895 0.144977 0.028 Uiso 1 1 calc R U . . .
H3AB_4 H 0.460386 0.505572 0.174927 0.028 Uiso 1 1 calc R U . . .
C4_4 C 0.63962(14) 0.56855(14) 0.11658(7) 0.0245(3) Uani 1 1 d . . . . .
C5_4 C 0.59649(14) 0.45482(12) 0.29183(7) 0.0228(3) Uani 1 1 d . . . . .
H5A_4 H 0.526531 0.401660 0.293954 0.034 Uiso 1 1 calc R U . . .
H5B_4 H 0.607467 0.460467 0.341939 0.034 Uiso 1 1 calc R U . . .
H5C_4 H 0.685663 0.416919 0.271475 0.034 Uiso 1 1 calc R U . . .
C6_4 C 0.42845(14) 0.65482(14) 0.28345(8) 0.0257(3) Uani 1 1 d . . . . .
H6A_4 H 0.354842 0.602818 0.297694 0.039 Uiso 1 1 calc R U . . .
H6B_4 H 0.391567 0.738064 0.251148 0.039 Uiso 1 1 calc R U . . .
H6C_4 H 0.461359 0.666295 0.328089 0.039 Uiso 1 1 calc R U . . .
C7_4 C 0.69282(16) 0.43121(16) 0.11249(9) 0.0348(4) Uani 1 1 d . . . . .
H7A_4 H 0.779583 0.427715 0.081171 0.052 Uiso 1 1 calc R U . . .
H7B_4 H 0.622835 0.401848 0.091158 0.052 Uiso 1 1 calc R U . . .
H7C_4 H 0.710050 0.376311 0.162527 0.052 Uiso 1 1 calc R U . . .
N22_4 N 0.74010(11) 0.61100(10) 0.15529(6) 0.0182(2) Uani 1 1 d . . . . .
C8_4 C 0.61231(18) 0.64816(18) 0.03677(8) 0.0386(4) Uani 1 1 d . . . . .
H8A_4 H 0.700971 0.652187 0.007226 0.058 Uiso 1 1 calc R U . . .
H8B_4 H 0.565861 0.734388 0.037384 0.058 Uiso 1 1 calc R U . . .
H8C_4 H 0.552676 0.608662 0.014794 0.058 Uiso 1 1 calc R U . . .
C23_5 C 0.86435(13) 0.65092(12) 0.11628(6) 0.0180(2) Uani 1 1 d . . . . .
C24_5 C 0.99113(14) 0.56257(12) 0.12383(7) 0.0210(3) Uani 1 1 d . . . . .
C25_5 C 1.11242(14) 0.59871(13) 0.08449(8) 0.0258(3) Uani 1 1 d . . . . .
H25_5 H 1.196152 0.538224 0.088790 0.031 Uiso 1 1 calc R U . . .
C26_5 C 1.11365(14) 0.71992(14) 0.03959(8) 0.0265(3) Uani 1 1 d . . . . .
H26_5 H 1.196936 0.742864 0.012922 0.032 Uiso 1 1 calc R U . . .
C27_5 C 0.99170(14) 0.80752(13) 0.03399(7) 0.0233(3) Uani 1 1 d . . . . .
H27_5 H 0.992892 0.891860 0.004161 0.028 Uiso 1 1 calc R U . . .
C28_5 C 0.86721(13) 0.77605(12) 0.07070(7) 0.0194(3) Uani 1 1 d . . . . .
C29_5 C 1.00547(15) 0.43059(13) 0.17735(8) 0.0265(3) Uani 1 1 d . . . . .
H29_5 H 0.912638 0.419147 0.203672 0.032 Uiso 1 1 calc R U . . .
C30_5 C 1.05400(18) 0.32405(15) 0.13804(10) 0.0384(4) Uani 1 1 d . . . . .
H30A_5 H 1.053156 0.241273 0.174156 0.058 Uiso 1 1 calc R U . . .
H30B_5 H 1.148677 0.329055 0.115868 0.058 Uiso 1 1 calc R U . . .
H30C_5 H 0.991104 0.333884 0.099023 0.058 Uiso 1 1 calc R U . . .
C31_5 C 1.10933(15) 0.41796(15) 0.23530(8) 0.0331(3) Uani 1 1 d . . . . .
H31A_5 H 1.108628 0.337238 0.273390 0.050 Uiso 1 1 calc R U . . .
H31B_5 H 1.082787 0.488698 0.258464 0.050 Uiso 1 1 calc R U . . .
H31C_5 H 1.202959 0.419882 0.211073 0.050 Uiso 1 1 calc R U . . .
C32_5 C 0.74120(13) 0.88286(13) 0.06025(7) 0.0222(3) Uani 1 1 d . . . . .
H32_5 H 0.656843 0.844840 0.082637 0.027 Uiso 1 1 calc R U . . .
C33_5 C 0.71915(16) 0.94760(16) -0.02210(8) 0.0340(3) Uani 1 1 d . . . . .
H33A_5 H 0.628449 1.003839 -0.026982 0.051 Uiso 1 1 calc R U . . .
H33B_5 H 0.721985 0.882696 -0.048703 0.051 Uiso 1 1 calc R U . . .
H33C_5 H 0.792937 0.997622 -0.043240 0.051 Uiso 1 1 calc R U . . .
C34_5 C 0.75493(14) 0.98222(13) 0.10016(8) 0.0261(3) Uani 1 1 d . . . . .
H34A_5 H 0.675495 1.052046 0.090183 0.039 Uiso 1 1 calc R U . . .
H34B_5 H 0.841461 1.015478 0.082129 0.039 Uiso 1 1 calc R U . . .
H34C_5 H 0.756645 0.942773 0.153716 0.039 Uiso 1 1 calc R U . . .

loop_
_atom_site_aniso_label
_atom_site_aniso_U_11
_atom_site_aniso_U_22
_atom_site_aniso_U_33
_atom_site_aniso_U_23
_atom_site_aniso_U_13
_atom_site_aniso_U_12
Be1_1 0.0152(7) 0.0161(7) 0.0157(7) -0.0057(6) 0.0009(5) -0.0023(6)
N1_1 0.0233(5) 0.0182(5) 0.0198(5) -0.0050(4) -0.0040(4) -0.0035(4)
S1_1 0.0386(2) 0.01979(17) 0.02605(18) 0.00280(13) -0.01234(15) -0.00482(14)
C1_1 0.0214(6) 0.0222(7) 0.0189(6) -0.0067(5) -0.0037(5) -0.0064(5)
C1_2 0.0133(5) 0.0170(6) 0.0132(5) -0.0028(4) -0.0023(4) -0.0014(4)
N1_2 0.0127(5) 0.0141(5) 0.0156(5) -0.0049(4) -0.0021(4) -0.0026(4)
C2_2 0.0124(5) 0.0214(6) 0.0197(6) -0.0075(5) -0.0008(4) -0.0033(5)
C3_2 0.0164(6) 0.0221(6) 0.0238(6) -0.0070(5) -0.0010(5) -0.0064(5)
C4_2 0.0148(5) 0.0161(6) 0.0213(6) -0.0072(5) -0.0029(5) -0.0051(4)
C5_2 0.0160(6) 0.0245(7) 0.0246(6) -0.0085(5) -0.0049(5) 0.0002(5)
C6_2 0.0160(6) 0.0368(8) 0.0230(6) -0.0115(6) 0.0018(5) -0.0054(5)
C7_2 0.0254(7) 0.0256(7) 0.0232(6) -0.0118(5) -0.0029(5) -0.0067(5)
C8_2 0.0242(7) 0.0169(6) 0.0362(7) -0.0089(5) -0.0091(6) -0.0027(5)
C2_3 0.0133(5) 0.0191(6) 0.0196(6) -0.0117(5) 0.0018(4) -0.0045(4)
C3_3 0.0189(6) 0.0249(6) 0.0199(6) -0.0125(5) 0.0024(5) -0.0079(5)
C4_3 0.0231(7) 0.0346(8) 0.0236(6) -0.0157(6) 0.0072(5) -0.0133(6)
C5_3 0.0152(6) 0.0421(8) 0.0338(7) -0.0239(7) 0.0073(5) -0.0104(6)
C6_3 0.0140(6) 0.0313(7) 0.0342(7) -0.0191(6) -0.0022(5) -0.0018(5)
C7_3 0.0153(6) 0.0207(6) 0.0248(6) -0.0142(5) -0.0014(5) -0.0028(5)
C8_3 0.0221(6) 0.0311(7) 0.0172(6) -0.0039(5) 0.0024(5) -0.0095(5)
C9_3 0.0348(8) 0.0310(8) 0.0264(7) -0.0012(6) 0.0057(6) -0.0094(6)
C10_3 0.0357(8) 0.0506(9) 0.0169(6) -0.0056(6) 0.0010(6) -0.0204(7)
C11_3 0.0153(6) 0.0202(6) 0.0264(6) -0.0090(5) -0.0056(5) 0.0012(5)
C12_3 0.0235(7) 0.0221(7) 0.0409(8) -0.0105(6) -0.0098(6) 0.0035(5)
C13_3 0.0219(7) 0.0298(7) 0.0292(7) -0.0114(6) -0.0076(5) -0.0010(5)
C1_4 0.0158(6) 0.0170(6) 0.0164(6) -0.0054(5) 0.0012(4) -0.0040(4)
C2_4 0.0163(6) 0.0198(6) 0.0213(6) -0.0085(5) 0.0014(5) -0.0053(5)
C3_4 0.0202(6) 0.0284(7) 0.0254(7) -0.0101(5) -0.0015(5) -0.0091(5)
C4_4 0.0252(7) 0.0335(7) 0.0220(6) -0.0134(6) -0.0001(5) -0.0138(6)
C5_4 0.0258(7) 0.0208(6) 0.0236(6) -0.0063(5) 0.0034(5) -0.0101(5)
C6_4 0.0186(6) 0.0290(7) 0.0326(7) -0.0139(6) 0.0059(5) -0.0072(5)
C7_4 0.0339(8) 0.0433(9) 0.0404(8) -0.0299(7) 0.0079(6) -0.0161(7)
N22_4 0.0185(5) 0.0237(5) 0.0165(5) -0.0102(4) 0.0020(4) -0.0078(4)
C8_4 0.0444(9) 0.0601(11) 0.0210(7) -0.0118(7) -0.0046(6) -0.0287(8)
C23_5 0.0190(6) 0.0238(6) 0.0142(5) -0.0093(5) 0.0012(4) -0.0060(5)
C24_5 0.0238(6) 0.0227(6) 0.0177(6) -0.0088(5) 0.0025(5) -0.0041(5)
C25_5 0.0214(6) 0.0288(7) 0.0268(7) -0.0114(6) 0.0044(5) -0.0006(5)
C26_5 0.0230(7) 0.0328(8) 0.0256(7) -0.0112(6) 0.0095(5) -0.0098(6)
C27_5 0.0267(7) 0.0238(7) 0.0199(6) -0.0058(5) 0.0036(5) -0.0083(5)
C28_5 0.0213(6) 0.0245(6) 0.0147(6) -0.0079(5) -0.0006(5) -0.0052(5)
C29_5 0.0269(7) 0.0219(7) 0.0270(7) -0.0059(5) 0.0062(5) -0.0004(5)
C30_5 0.0428(9) 0.0253(8) 0.0458(9) -0.0143(7) 0.0087(7) -0.0021(6)
C31_5 0.0274(7) 0.0334(8) 0.0300(7) -0.0046(6) 0.0020(6) 0.0073(6)
C32_5 0.0204(6) 0.0249(7) 0.0181(6) -0.0008(5) -0.0017(5) -0.0034(5)
C33_5 0.0339(8) 0.0397(9) 0.0218(7) 0.0026(6) -0.0055(6) -0.0045(6)
C34_5 0.0246(7) 0.0229(7) 0.0276(7) -0.0045(5) 0.0022(5) -0.0018(5)

loop_
_atom_type_symbol
_atom_type_description
_atom_type_scat_dispersion_real
_atom_type_scat_dispersion_imag
_atom_type_scat_source
C C 0.0033 0.0016 'International Tables Vol C Tables 4.2.6.8 and 6.1.1.4'
H H 0.0000 0.0000 'International Tables Vol C Tables 4.2.6.8 and 6.1.1.4'
Be Be 0.0005 0.0002 'International Tables Vol C Tables 4.2.6.8 and 6.1.1.4'
N N 0.0061 0.0033 'International Tables Vol C Tables 4.2.6.8 and 6.1.1.4'
S S 0.1246 0.1234 'International Tables Vol C Tables 4.2.6.8 and 6.1.1.4'

loop_
_exptl_crystal_face_index_h
_exptl_crystal_face_index_k
_exptl_crystal_face_index_l
_exptl_crystal_face_perp_dist
0.00 1.00 -1.00 0.2900
0.00 -1.00 1.00 0.2900
0.00 1.00 0.00 0.3020
0.00 -1.00 0.00 0.2940
1.00 0.00 1.00 0.3570
-1.00 0.00 -1.00 0.3170
-1.00 1.00 0.00 0.3000
1.00 1.00 1.00 0.3890
-1.00 -1.00 -1.00 0.3640
0.00 1.00 1.00 0.3200
0.00 -1.00 -1.00 0.2540
1.00 0.00 -1.00 0.3370
-1.00 0.00 1.00 0.3420
1.00 1.00 0.00 0.3770
1.00 1.00 -1.00 0.3660
-1.00 -1.00 1.00 0.3740
0.00 0.00 -1.00 0.2210
0.00 0.00 1.00 0.1840
1.00 -1.00 1.00 0.2490

loop_
_geom_angle_atom_site_label_1
_geom_angle_atom_site_label_2
_geom_angle_atom_site_label_3
_geom_angle
_geom_angle_site_symmetry_1
_geom_angle_site_symmetry_3
_geom_angle_publ_flag
N1_1 Be1_1 C1_4 120.70(11) . . ?
N1_1 Be1_1 C1_2 110.19(10) . . ?
C1_4 Be1_1 C1_2 129.10(10) . . ?
C1_1 N1_1 Be1_1 170.42(12) . . ?
N1_1 C1_1 S1_1 179.29(12) . . ?
N1_2 C1_2 C2_2 108.96(10) . . ?
N1_2 C1_2 Be1_1 130.66(10) . . ?
C2_2 C1_2 Be1_1 120.24(10) . . ?
C1_2 N1_2 C2_3 123.28(10) . . ?
C1_2 N1_2 C4_2 115.48(9) . . ?
C2_3 N1_2 C4_2 120.89(9) . . ?
C1_2 C2_2 C6_2 113.30(10) . . ?
C1_2 C2_2 C3_2 103.37(10) . . ?
C6_2 C2_2 C3_2 111.89(11) . . ?
C1_2 C2_2 C5_2 107.59(10) . . ?
C6_2 C2_2 C5_2 107.99(10) . . ?
C3_2 C2_2 C5_2 112.67(10) . . ?
C4_2 C3_2 C2_2 106.82(10) . . ?
C4_2 C3_2 H3A_2 110.4 . . ?
C2_2 C3_2 H3A_2 110.4 . . ?
C4_2 C3_2 H3AB_2 110.4 . . ?
C2_2 C3_2 H3AB_2 110.4 . . ?
H3A_2 C3_2 H3AB_2 108.6 . . ?
C8_2 C4_2 C7_2 108.06(10) . . ?
C8_2 C4_2 C3_2 112.23(11) . . ?
C7_2 C4_2 C3_2 113.66(10) . . ?
C8_2 C4_2 N1_2 112.74(10) . . ?
C7_2 C4_2 N1_2 110.22(10) . . ?
C3_2 C4_2 N1_2 99.85(9) . . ?
C2_2 C5_2 H5A_2 109.5 . . ?
C2_2 C5_2 H5B_2 109.5 . . ?
H5A_2 C5_2 H5B_2 109.5 . . ?
C2_2 C5_2 H5C_2 109.5 . . ?
H5A_2 C5_2 H5C_2 109.5 . . ?
H5B_2 C5_2 H5C_2 109.5 . . ?
C2_2 C6_2 H6A_2 109.5 . . ?
C2_2 C6_2 H6B_2 109.5 . . ?
H6A_2 C6_2 H6B_2 109.5 . . ?
C2_2 C6_2 H6C_2 109.5 . . ?
H6A_2 C6_2 H6C_2 109.5 . . ?
H6B_2 C6_2 H6C_2 109.5 . . ?
C4_2 C7_2 H7A_2 109.5 . . ?
C4_2 C7_2 H7B_2 109.5 . . ?
H7A_2 C7_2 H7B_2 109.5 . . ?
C4_2 C7_2 H7C_2 109.5 . . ?
H7A_2 C7_2 H7C_2 109.5 . . ?
H7B_2 C7_2 H7C_2 109.5 . . ?
C4_2 C8_2 H8A_2 109.5 . . ?
C4_2 C8_2 H8B_2 109.5 . . ?
H8A_2 C8_2 H8B_2 109.5 . . ?
C4_2 C8_2 H8C_2 109.5 . . ?
H8A_2 C8_2 H8C_2 109.5 . . ?
H8B_2 C8_2 H8C_2 109.5 . . ?
C7_3 C2_3 C3_3 121.49(11) . . ?
C7_3 C2_3 N1_2 119.80(11) . . ?
C3_3 C2_3 N1_2 118.71(11) . . ?
C4_3 C3_3 C2_3 117.69(12) . . ?
C4_3 C3_3 C8_3 116.80(12) . . ?
C2_3 C3_3 C8_3 125.50(11) . . ?
C5_3 C4_3 C3_3 121.73(13) . . ?
C5_3 C4_3 H4_3 119.1 . . ?
C3_3 C4_3 H4_3 119.1 . . ?
C4_3 C5_3 C6_3 119.56(12) . . ?
C4_3 C5_3 H5_3 120.2 . . ?
C6_3 C5_3 H5_3 120.2 . . ?
C5_3 C6_3 C7_3 122.15(13) . . ?
C5_3 C6_3 H6_3 118.9 . . ?
C7_3 C6_3 H6_3 118.9 . . ?
C6_3 C7_3 C2_3 117.35(12) . . ?
C6_3 C7_3 C11_3 117.11(11) . . ?
C2_3 C7_3 C11_3 125.53(11) . . ?
C3_3 C8_3 C9_3 110.97(11) . . ?
C3_3 C8_3 C10_3 111.33(12) . . ?
C9_3 C8_3 C10_3 108.70(11) . . ?
C3_3 C8_3 H8_3 108.6 . . ?
C9_3 C8_3 H8_3 108.6 . . ?
C10_3 C8_3 H8_3 108.6 . . ?
C8_3 C9_3 H9A_3 109.5 . . ?
C8_3 C9_3 H9B_3 109.5 . . ?
H9A_3 C9_3 H9B_3 109.5 . . ?
C8_3 C9_3 H9C_3 109.5 . . ?
H9A_3 C9_3 H9C_3 109.5 . . ?
H9B_3 C9_3 H9C_3 109.5 . . ?
C8_3 C10_3 H10A_3 109.5 . . ?
C8_3 C10_3 H10B_3 109.5 . . ?
H10A_3 C10_3 H10B_3 109.5 . . ?
C8_3 C10_3 H10C_3 109.5 . . ?
H10A_3 C10_3 H10C_3 109.5 . . ?
H10B_3 C10_3 H10C_3 109.5 . . ?
C7_3 C11_3 C13_3 111.67(11) . . ?
C7_3 C11_3 C12_3 111.57(11) . . ?
C13_3 C11_3 C12_3 107.47(11) . . ?
C7_3 C11_3 H11_3 108.7 . . ?
C13_3 C11_3 H11_3 108.7 . . ?
C12_3 C11_3 H11_3 108.7 . . ?
C11_3 C12_3 H12A_3 109.5 . . ?
C11_3 C12_3 H12B_3 109.5 . . ?
H12A_3 C12_3 H12B_3 109.5 . . ?
C11_3 C12_3 H12C_3 109.5 . . ?
H12A_3 C12_3 H12C_3 109.5 . . ?
H12B_3 C12_3 H12C_3 109.5 . . ?
C11_3 C13_3 H13A_3 109.5 . . ?
C11_3 C13_3 H13B_3 109.5 . . ?
H13A_3 C13_3 H13B_3 109.5 . . ?
C11_3 C13_3 H13C_3 109.5 . . ?
H13A_3 C13_3 H13C_3 109.5 . . ?
H13B_3 C13_3 H13C_3 109.5 . . ?
N22_4 C1_4 C2_4 101.15(9) . . ?
N22_4 C1_4 Be1_1 116.62(10) . . ?
C2_4 C1_4 Be1_1 115.56(10) . . ?
N22_4 C1_4 H1_4 107.6 . . ?
C2_4 C1_4 H1_4 107.6 . . ?
Be1_1 C1_4 H1_4 107.6 . . ?
C6_4 C2_4 C5_4 107.91(11) . . ?
C6_4 C2_4 C3_4 111.29(11) . . ?
C5_4 C2_4 C3_4 110.50(10) . . ?
C6_4 C2_4 C1_4 112.65(10) . . ?
C5_4 C2_4 C1_4 113.34(10) . . ?
C3_4 C2_4 C1_4 101.09(10) . . ?
C2_4 C3_4 C4_4 107.21(10) . . ?
C2_4 C3_4 H3A_4 110.3 . . ?
C4_4 C3_4 H3A_4 110.3 . . ?
C2_4 C3_4 H3AB_4 110.3 . . ?
C4_4 C3_4 H3AB_4 110.3 . . ?
H3A_4 C3_4 H3AB_4 108.5 . . ?
N22_4 C4_4 C7_4 110.09(11) . . ?
N22_4 C4_4 C8_4 115.60(11) . . ?
C7_4 C4_4 C8_4 106.54(12) . . ?
N22_4 C4_4 C3_4 101.91(10) . . ?
C7_4 C4_4 C3_4 112.36(11) . . ?
C8_4 C4_4 C3_4 110.48(12) . . ?
C2_4 C5_4 H5A_4 109.5 . . ?
C2_4 C5_4 H5B_4 109.5 . . ?
H5A_4 C5_4 H5B_4 109.5 . . ?
C2_4 C5_4 H5C_4 109.5 . . ?
H5A_4 C5_4 H5C_4 109.5 . . ?
H5B_4 C5_4 H5C_4 109.5 . . ?
C2_4 C6_4 H6A_4 109.5 . . ?
C2_4 C6_4 H6B_4 109.5 . . ?
H6A_4 C6_4 H6B_4 109.5 . . ?
C2_4 C6_4 H6C_4 109.5 . . ?
H6A_4 C6_4 H6C_4 109.5 . . ?
H6B_4 C6_4 H6C_4 109.5 . . ?
C4_4 C7_4 H7A_4 109.5 . . ?
C4_4 C7_4 H7B_4 109.5 . . ?
H7A_4 C7_4 H7B_4 109.5 . . ?
C4_4 C7_4 H7C_4 109.5 . . ?
H7A_4 C7_4 H7C_4 109.5 . . ?
H7B_4 C7_4 H7C_4 109.5 . . ?
C23_5 N22_4 C1_4 121.10(9) . . ?
C23_5 N22_4 C4_4 120.37(10) . . ?
C1_4 N22_4 C4_4 111.71(9) . . ?
C4_4 C8_4 H8A_4 109.5 . . ?
C4_4 C8_4 H8B_4 109.5 . . ?
H8A_4 C8_4 H8B_4 109.5 . . ?
C4_4 C8_4 H8C_4 109.5 . . ?
H8A_4 C8_4 H8C_4 109.5 . . ?
H8B_4 C8_4 H8C_4 109.5 . . ?
C28_5 C23_5 C24_5 118.09(11) . . ?
C28_5 C23_5 N22_4 122.87(11) . . ?
C24_5 C23_5 N22_4 119.03(11) . . ?
C25_5 C24_5 C23_5 119.80(12) . . ?
C25_5 C24_5 C29_5 116.82(12) . . ?
C23_5 C24_5 C29_5 123.25(11) . . ?
C26_5 C25_5 C24_5 121.60(13) . . ?
C26_5 C25_5 H25_5 119.2 . . ?
C24_5 C25_5 H25_5 119.2 . . ?
C25_5 C26_5 C27_5 118.85(12) . . ?
C25_5 C26_5 H26_5 120.6 . . ?
C27_5 C26_5 H26_5 120.6 . . ?
C26_5 C27_5 C28_5 122.01(13) . . ?
C26_5 C27_5 H27_5 119.0 . . ?
C28_5 C27_5 H27_5 119.0 . . ?
C27_5 C28_5 C23_5 119.59(12) . . ?
C27_5 C28_5 C32_5 116.30(12) . . ?
C23_5 C28_5 C32_5 124.08(11) . . ?
C24_5 C29_5 C31_5 109.98(12) . . ?
C24_5 C29_5 C30_5 112.75(12) . . ?
C31_5 C29_5 C30_5 108.75(12) . . ?
C24_5 C29_5 H29_5 108.4 . . ?
C31_5 C29_5 H29_5 108.4 . . ?
C30_5 C29_5 H29_5 108.4 . . ?
C29_5 C30_5 H30A_5 109.5 . . ?
C29_5 C30_5 H30B_5 109.5 . . ?
H30A_5 C30_5 H30B_5 109.5 . . ?
C29_5 C30_5 H30C_5 109.5 . . ?
H30A_5 C30_5 H30C_5 109.5 . . ?
H30B_5 C30_5 H30C_5 109.5 . . ?
C29_5 C31_5 H31A_5 109.5 . . ?
C29_5 C31_5 H31B_5 109.5 . . ?
H31A_5 C31_5 H31B_5 109.5 . . ?
C29_5 C31_5 H31C_5 109.5 . . ?
H31A_5 C31_5 H31C_5 109.5 . . ?
H31B_5 C31_5 H31C_5 109.5 . . ?
C28_5 C32_5 C34_5 111.15(11) . . ?
C28_5 C32_5 C33_5 111.80(11) . . ?
C34_5 C32_5 C33_5 109.68(12) . . ?
C28_5 C32_5 H32_5 108.0 . . ?
C34_5 C32_5 H32_5 108.0 . . ?
C33_5 C32_5 H32_5 108.0 . . ?
C32_5 C33_5 H33A_5 109.5 . . ?
C32_5 C33_5 H33B_5 109.5 . . ?
H33A_5 C33_5 H33B_5 109.5 . . ?
C32_5 C33_5 H33C_5 109.5 . . ?
H33A_5 C33_5 H33C_5 109.5 . . ?
H33B_5 C33_5 H33C_5 109.5 . . ?
C32_5 C34_5 H34A_5 109.5 . . ?
C32_5 C34_5 H34B_5 109.5 . . ?
H34A_5 C34_5 H34B_5 109.5 . . ?
C32_5 C34_5 H34C_5 109.5 . . ?
H34A_5 C34_5 H34C_5 109.5 . . ?
H34B_5 C34_5 H34C_5 109.5 . . ?

loop_
_geom_bond_atom_site_label_1
_geom_bond_atom_site_label_2
_geom_bond_distance
_geom_bond_site_symmetry_2
_geom_bond_publ_flag
Be1_1 N1_1 1.6186(19) . ?
Be1_1 C1_4 1.7655(19) . ?
Be1_1 C1_2 1.811(2) . ?
N1_1 C1_1 1.1674(17) . ?
S1_1 C1_1 1.6080(14) . ?
C1_2 N1_2 1.3011(15) . ?
C1_2 C2_2 1.5276(16) . ?
N1_2 C2_3 1.4690(15) . ?
N1_2 C4_2 1.5432(15) . ?
C2_2 C6_2 1.5302(17) . ?
C2_2 C3_2 1.5378(18) . ?
C2_2 C5_2 1.5437(17) . ?
C3_2 C4_2 1.5291(17) . ?
C3_2 H3A_2 0.9900 . ?
C3_2 H3AB_2 0.9900 . ?
C4_2 C8_2 1.5145(17) . ?
C4_2 C7_2 1.5235(17) . ?
C5_2 H5A_2 0.9800 . ?
C5_2 H5B_2 0.9800 . ?
C5_2 H5C_2 0.9800 . ?
C6_2 H6A_2 0.9800 . ?
C6_2 H6B_2 0.9800 . ?
C6_2 H6C_2 0.9800 . ?
C7_2 H7A_2 0.9800 . ?
C7_2 H7B_2 0.9800 . ?
C7_2 H7C_2 0.9800 . ?
C8_2 H8A_2 0.9800 . ?
C8_2 H8B_2 0.9800 . ?
C8_2 H8C_2 0.9800 . ?
C2_3 C7_3 1.4103(17) . ?
C2_3 C3_3 1.4111(18) . ?
C3_3 C4_3 1.3970(17) . ?
C3_3 C8_3 1.5242(19) . ?
C4_3 C5_3 1.376(2) . ?
C4_3 H4_3 0.9500 . ?
C5_3 C6_3 1.376(2) . ?
C5_3 H5_3 0.9500 . ?
C6_3 C7_3 1.3958(17) . ?
C6_3 H6_3 0.9500 . ?
C7_3 C11_3 1.5179(18) . ?
C8_3 C9_3 1.535(2) . ?
C8_3 C10_3 1.5355(19) . ?
C8_3 H8_3 1.0000 . ?
C9_3 H9A_3 0.9800 . ?
C9_3 H9B_3 0.9800 . ?
C9_3 H9C_3 0.9800 . ?
C10_3 H10A_3 0.9800 . ?
C10_3 H10B_3 0.9800 . ?
C10_3 H10C_3 0.9800 . ?
C11_3 C13_3 1.5339(18) . ?
C11_3 C12_3 1.5368(18) . ?
C11_3 H11_3 1.0000 . ?
C12_3 H12A_3 0.9800 . ?
C12_3 H12B_3 0.9800 . ?
C12_3 H12C_3 0.9800 . ?
C13_3 H13A_3 0.9800 . ?
C13_3 H13B_3 0.9800 . ?
C13_3 H13C_3 0.9800 . ?
C1_4 N22_4 1.4833(15) . ?
C1_4 C2_4 1.5512(16) . ?
C1_4 H1_4 1.0000 . ?
C2_4 C6_4 1.5271(17) . ?
C2_4 C5_4 1.5314(18) . ?
C2_4 C3_4 1.5373(17) . ?
C3_4 C4_4 1.5394(18) . ?
C3_4 H3A_4 0.9900 . ?
C3_4 H3AB_4 0.9900 . ?
C4_4 N22_4 1.5020(16) . ?
C4_4 C7_4 1.534(2) . ?
C4_4 C8_4 1.537(2) . ?
C5_4 H5A_4 0.9800 . ?
C5_4 H5B_4 0.9800 . ?
C5_4 H5C_4 0.9800 . ?
C6_4 H6A_4 0.9800 . ?
C6_4 H6B_4 0.9800 . ?
C6_4 H6C_4 0.9800 . ?
C7_4 H7A_4 0.9800 . ?
C7_4 H7B_4 0.9800 . ?
C7_4 H7C_4 0.9800 . ?
N22_4 C23_5 1.4319(15) . ?
C8_4 H8A_4 0.9800 . ?
C8_4 H8B_4 0.9800 . ?
C8_4 H8C_4 0.9800 . ?
C23_5 C28_5 1.4189(18) . ?
C23_5 C24_5 1.4202(18) . ?
C24_5 C25_5 1.3958(18) . ?
C24_5 C29_5 1.5201(19) . ?
C25_5 C26_5 1.377(2) . ?
C25_5 H25_5 0.9500 . ?
C26_5 C27_5 1.381(2) . ?
C26_5 H26_5 0.9500 . ?
C27_5 C28_5 1.3908(18) . ?
C27_5 H27_5 0.9500 . ?
C28_5 C32_5 1.5256(18) . ?
C29_5 C31_5 1.533(2) . ?
C29_5 C30_5 1.537(2) . ?
C29_5 H29_5 1.0000 . ?
C30_5 H30A_5 0.9800 . ?
C30_5 H30B_5 0.9800 . ?
C30_5 H30C_5 0.9800 . ?
C31_5 H31A_5 0.9800 . ?
C31_5 H31B_5 0.9800 . ?
C31_5 H31C_5 0.9800 . ?
C32_5 C34_5 1.5300(19) . ?
C32_5 C33_5 1.5339(18) . ?
C32_5 H32_5 1.0000 . ?
C33_5 H33A_5 0.9800 . ?
C33_5 H33B_5 0.9800 . ?
C33_5 H33C_5 0.9800 . ?
C34_5 H34A_5 0.9800 . ?
C34_5 H34B_5 0.9800 . ?
C34_5 H34C_5 0.9800 . ?
